data_2223497
loop_
_publ_author_name
'Caracelli, Ignez'
'Zukerman-Schpector, Julio'
'Amaral, M\^onica F. Z. J.'
'Stefani, H\'elio A.'
'Tiekink, Edward R. T.'

_publ_section_title
;
 1-Benzoyl-5-phenyl-2-(propan-2-yl)-1,2,3,4-tetrahydropyrimidin-4-one
;
_journal_coeditor_code NG2639
_journal_issue 10
_journal_name_full 'Acta Crystallographica Section E'
_journal_page_first o2466
_journal_paper_doi 10.1107/S1600536809036356
_journal_volume 65
_journal_year 2009
_chemical_formula_iupac 'C20 H20 N2 O2'
_chemical_formula_moiety 'C20 H20 N2 O2'
_chemical_formula_sum 'C20 H20 N2 O2'
_chemical_formula_weight 320.38
_chemical_name_systematic
;
1-Benzoyl-5-phenyl-2-(propan-2-yl)-1,2,3,4-tetrahydropyrimidin-4-one
;
_space_group_IT_number 14
_symmetry_cell_setting monoclinic
_symmetry_space_group_name_Hall '-P 2yn'
_symmetry_space_group_name_H-M 'P 1 21/n 1'
_atom_sites_solution_hydrogens geom
_atom_sites_solution_primary direct
_atom_sites_solution_secondary difmap
_audit_creation_method SHELXL97
_cell_angle_alpha 90
_cell_angle_beta 96.843(9)
_cell_angle_gamma 90
_cell_formula_units_Z 4
_cell_length_a 9.346(4)
_cell_length_b 8.001(3)
_cell_length_c 22.528(9)
_cell_measurement_reflns_used 6484
_cell_measurement_temperature 98(2)
_cell_measurement_theta_max 40.2
_cell_measurement_theta_min 2.5
_cell_volume 1672.6(12)
_computing_cell_refinement 'CrystalClear (Rigaku, 2005)'
_computing_data_collection 'CrystalClear (Rigaku, 2005)'
_computing_data_reduction 'CrystalClear (Rigaku, 2005)'
_computing_molecular_graphics
;
ORTEP-3 (Farrugia, 1997) and DIAMOND (Brandenburg, 2006)
;
_computing_publication_material 'WinGX (Farrugia, 1999)'
_computing_structure_refinement 'SHELXL97 (Sheldrick, 2008)'
_computing_structure_solution 'SIR97 (Altomare <i>et al.</i>,  1999)'
_diffrn_ambient_temperature 98(2)
_diffrn_measured_fraction_theta_full 0.992
_diffrn_measured_fraction_theta_max 0.992
_diffrn_measurement_device_type 'Rigaku AFC12/SATURN724'
_diffrn_measurement_method \w
_diffrn_radiation_monochromator graphite
_diffrn_radiation_source 'fine-focus sealed tube'
_diffrn_radiation_type MoK\a
_diffrn_radiation_wavelength 0.71073
_diffrn_reflns_av_R_equivalents 0.035
_diffrn_reflns_av_sigmaI/netI 0.045
_diffrn_reflns_limit_h_max 8
_diffrn_reflns_limit_h_min -11
_diffrn_reflns_limit_k_max 9
_diffrn_reflns_limit_k_min -6
_diffrn_reflns_limit_l_max 27
_diffrn_reflns_limit_l_min -26
_diffrn_reflns_number 5658
_diffrn_reflns_theta_full 25.5
_diffrn_reflns_theta_max 25.5
_diffrn_reflns_theta_min 2.5
_diffrn_standards_decay_% <1
_diffrn_standards_interval_count 0
_diffrn_standards_number 0
_exptl_absorpt_coefficient_mu 0.083
_exptl_absorpt_correction_T_max 1
_exptl_absorpt_correction_T_min 0.811
_exptl_absorpt_correction_type multi-scan
_exptl_absorpt_process_details 'ABSCOR (Higashi, 1995)'
_exptl_crystal_colour colourless
_exptl_crystal_density_diffrn 1.272
_exptl_crystal_density_method 'not measured'
_exptl_crystal_description prism
_exptl_crystal_F_000 680
_exptl_crystal_size_max 0.35
_exptl_crystal_size_mid 0.22
_exptl_crystal_size_min 0.10
_refine_diff_density_max 0.22
_refine_diff_density_min -0.20
_refine_ls_extinction_method none
_refine_ls_goodness_of_fit_ref 1.09
_refine_ls_hydrogen_treatment constr
_refine_ls_matrix_type full
_refine_ls_number_parameters 213
_refine_ls_number_reflns 3094
_refine_ls_number_restraints 0
_refine_ls_restrained_S_all 1.09
_refine_ls_R_factor_all 0.060
_refine_ls_R_factor_gt 0.049
_refine_ls_shift/su_max_lt 0.001
_refine_ls_shift/su_mean 0.000
_refine_ls_structure_factor_coef Fsqd
_refine_ls_weighting_details 'calc w = 1/[\s^2^(Fo^2^)+(0.0541P)^2^+0.6346P] where P=(Fo^2^+2Fc^2^)/3'
_refine_ls_weighting_scheme calc
_refine_ls_wR_factor_gt 0.117
_refine_ls_wR_factor_ref 0.126
_reflns_number_gt 2636
_reflns_number_total 3094
_reflns_threshold_expression I>2\s(I)
_cod_data_source_file ng2639.cif
_cod_data_source_block I
_cod_original_sg_symbol_H-M 'P 21/n'
_cod_database_code 2223497
_cod_database_fobs_code 2223497

loop_
_symmetry_equiv_pos_as_xyz
'x, y, z'
'-x+1/2, y+1/2, -z+1/2'
'-x, -y, -z'
'x-1/2, -y-1/2, z-1/2'

loop_
_atom_site_type_symbol
_atom_site_label
_atom_site_fract_x
_atom_site_fract_y
_atom_site_fract_z
_atom_site_U_iso_or_equiv
_atom_site_adp_type
_atom_site_calc_flag
_atom_site_refinement_flags
_atom_site_occupancy
_atom_site_disorder_assembly
_atom_site_disorder_group
C C2 0.91894(17) 0.2343(2) 0.10191(7) 0.0228(4) Uani d . 1 . .
H H2 0.9791 0.1868 0.1364 0.027 Uiso calc R 1 . .
C C4 0.81099(17) 0.1247(2) 0.00497(7) 0.0227(4) Uani d . 1 . .
C C5 0.68065(16) 0.2234(2) 0.01348(7) 0.0215(4) Uani d . 1 . .
C C6 0.66388(17) 0.2745(2) 0.06922(7) 0.0225(4) Uani d . 1 . .
H H6 0.5782 0.3264 0.0759 0.027 Uiso calc R 1 . .
C C7 0.74672(18) 0.2425(2) 0.17669(7) 0.0250(4) Uani d . 1 . .
C C8 0.59340(18) 0.2378(2) 0.19000(7) 0.0249(4) Uani d . 1 . .
C C9 0.49283(19) 0.1281(2) 0.16115(8) 0.0289(4) Uani d . 1 . .
H H9 0.5177 0.0606 0.1304 0.035 Uiso calc R 1 . .
C C10 0.3547(2) 0.1194(3) 0.17838(8) 0.0346(4) Uani d . 1 . .
H H10 0.2877 0.0448 0.1596 0.041 Uiso calc R 1 . .
C C11 0.3174(2) 0.2217(3) 0.22339(9) 0.0362(5) Uani d . 1 . .
H H11 0.2248 0.2171 0.2345 0.043 Uiso calc R 1 . .
C C12 0.4177(2) 0.3315(2) 0.25215(8) 0.0346(4) Uani d . 1 . .
H H12 0.3917 0.4005 0.2823 0.041 Uiso calc R 1 . .
C C13 0.5563(2) 0.3389(2) 0.23625(8) 0.0296(4) Uani d . 1 . .
H H13 0.6239 0.4107 0.2562 0.036 Uiso calc R 1 . .
C C14 0.56628(17) 0.2461(2) -0.03774(7) 0.0219(4) Uani d . 1 . .
C C15 0.60156(17) 0.2860(2) -0.09467(7) 0.0235(4) Uani d . 1 . .
H H15 0.6977 0.2993 -0.1005 0.028 Uiso calc R 1 . .
C C16 0.49504(18) 0.3061(2) -0.14248(7) 0.0264(4) Uani d . 1 . .
H H16 0.5201 0.3327 -0.1801 0.032 Uiso calc R 1 . .
C C17 0.35113(18) 0.2865(2) -0.13443(8) 0.0279(4) Uani d . 1 . .
H H17 0.2796 0.3000 -0.1665 0.033 Uiso calc R 1 . .
C C18 0.31473(18) 0.2469(2) -0.07842(8) 0.0285(4) Uani d . 1 . .
H H18 0.2184 0.2339 -0.0729 0.034 Uiso calc R 1 . .
C C19 0.42147(17) 0.2262(2) -0.03020(7) 0.0245(4) Uani d . 1 . .
H H19 0.3958 0.1990 0.0073 0.029 Uiso calc R 1 . .
C C20 0.98292(17) 0.4034(2) 0.08670(7) 0.0260(4) Uani d . 1 . .
H H20 0.9135 0.4597 0.0573 0.031 Uiso calc R 1 . .
C C21 1.12258(19) 0.3783(2) 0.05890(8) 0.0323(4) Uani d . 1 . .
H H21A 1.1605 0.4851 0.0492 0.048 Uiso calc R 1 . .
H H21B 1.1035 0.3125 0.0232 0.048 Uiso calc R 1 . .
H H21C 1.1916 0.3215 0.0868 0.048 Uiso calc R 1 . .
C C22 1.01001(18) 0.5154(2) 0.14175(8) 0.0318(4) Uani d . 1 . .
H H22A 0.9239 0.5223 0.1610 0.048 Uiso calc R 1 . .
H H22B 1.0367 0.6252 0.1298 0.048 Uiso calc R 1 . .
H H22C 1.0865 0.4692 0.1691 0.048 Uiso calc R 1 . .
N N1 0.77103(14) 0.25198(17) 0.11728(6) 0.0226(3) Uani d . 1 . .
N N3 0.91274(14) 0.11564(18) 0.05278(6) 0.0232(3) Uani d . 1 . .
H H1N3 0.9978 0.0622 0.0463 0.028 Uiso d R 1 . .
O O1 0.82249(12) 0.04539(16) -0.04171(5) 0.0292(3) Uani d . 1 . .
O O2 0.84733(13) 0.23635(17) 0.21657(5) 0.0335(3) Uani d . 1 . .

loop_
_atom_site_aniso_label
_atom_site_aniso_U_11
_atom_site_aniso_U_22
_atom_site_aniso_U_33
_atom_site_aniso_U_12
_atom_site_aniso_U_13
_atom_site_aniso_U_23
C2 0.0202(8) 0.0296(9) 0.0179(8) 0.0028(7) 0.0000(6) -0.0023(7)
C4 0.0207(8) 0.0246(8) 0.0227(8) -0.0016(7) 0.0022(6) -0.0002(7)
C5 0.0201(8) 0.0254(8) 0.0191(8) -0.0008(7) 0.0022(6) 0.0008(7)
C6 0.0198(7) 0.0273(8) 0.0203(8) 0.0023(7) 0.0018(6) 0.0029(7)
C7 0.0308(9) 0.0247(9) 0.0192(8) 0.0059(7) 0.0015(7) 0.0028(7)
C8 0.0307(9) 0.0265(9) 0.0180(8) 0.0051(7) 0.0047(6) 0.0049(7)
C9 0.0337(9) 0.0316(9) 0.0220(8) 0.0023(8) 0.0061(7) 0.0021(7)
C10 0.0345(10) 0.0382(11) 0.0318(10) -0.0026(8) 0.0072(7) 0.0062(8)
C11 0.0342(10) 0.0420(11) 0.0346(10) 0.0079(9) 0.0129(8) 0.0104(9)
C12 0.0454(11) 0.0349(10) 0.0257(9) 0.0146(9) 0.0137(8) 0.0055(8)
C13 0.0383(10) 0.0281(9) 0.0226(8) 0.0056(8) 0.0041(7) 0.0020(7)
C14 0.0223(8) 0.0227(8) 0.0206(8) 0.0007(7) 0.0026(6) -0.0009(6)
C15 0.0220(8) 0.0266(8) 0.0220(8) -0.0008(7) 0.0030(6) -0.0003(7)
C16 0.0306(9) 0.0292(9) 0.0191(8) -0.0001(7) 0.0024(7) 0.0012(7)
C17 0.0272(8) 0.0317(9) 0.0228(8) 0.0052(8) -0.0049(6) -0.0012(7)
C18 0.0199(8) 0.0370(10) 0.0283(9) 0.0023(7) 0.0012(7) -0.0021(8)
C19 0.0232(8) 0.0311(9) 0.0194(8) 0.0012(7) 0.0037(6) 0.0007(7)
C20 0.0243(8) 0.0282(9) 0.0242(8) 0.0011(7) -0.0026(6) -0.0001(7)
C21 0.0334(9) 0.0343(10) 0.0297(9) -0.0054(8) 0.0060(7) -0.0005(8)
C22 0.0281(9) 0.0325(10) 0.0338(10) 0.0004(8) -0.0006(7) -0.0090(8)
N1 0.0212(7) 0.0292(8) 0.0169(7) 0.0030(6) 0.0008(5) 0.0012(6)
N3 0.0196(6) 0.0270(7) 0.0223(7) 0.0034(6) 0.0003(5) -0.0030(6)
O1 0.0247(6) 0.0379(7) 0.0243(6) 0.0044(5) 0.0001(4) -0.0091(5)
O2 0.0325(7) 0.0468(8) 0.0197(6) 0.0053(6) -0.0031(5) 0.0007(6)

loop_
_atom_type_symbol
_atom_type_description
_atom_type_scat_dispersion_real
_atom_type_scat_dispersion_imag
_atom_type_scat_source
C C 0.0033 0.0016 'International Tables Vol C Tables 4.2.6.8 and 6.1.1.4'
H H 0.0000 0.0000 'International Tables Vol C Tables 4.2.6.8 and 6.1.1.4'
O O 0.0106 0.0060 'International Tables Vol C Tables 4.2.6.8 and 6.1.1.4'
F F 0.0171 0.0103 'International Tables Vol C Tables 4.2.6.8 and 6.1.1.4'

loop_
_geom_angle_atom_site_label_1
_geom_angle_atom_site_label_2
_geom_angle_atom_site_label_3
_geom_angle_site_symmetry_1
_geom_angle_site_symmetry_3
_geom_angle
_geom_angle_publ_flag
N3 C2 N1 . . 106.75(12) ?
N3 C2 C20 . . 112.78(14) ?
N1 C2 C20 . . 111.71(13) ?
N3 C2 H2 . . 108.5 ?
N1 C2 H2 . . 108.5 ?
C20 C2 H2 . . 108.5 ?
O1 C4 N3 . . 121.55(15) ?
O1 C4 C5 . . 122.39(14) ?
N3 C4 C5 . . 115.88(14) ?
C6 C5 C4 . . 118.07(15) ?
C6 C5 C14 . . 122.20(15) ?
C4 C5 C14 . . 119.36(14) ?
C5 C6 N1 . . 122.08(15) ?
C5 C6 H6 . . 119.0 ?
N1 C6 H6 . . 119.0 ?
O2 C7 N1 . . 120.79(16) ?
O2 C7 C8 . . 121.49(15) ?
N1 C7 C8 . . 117.71(14) ?
C9 C8 C13 . . 120.04(16) ?
C9 C8 C7 . . 122.16(15) ?
C13 C8 C7 . . 117.61(16) ?
C8 C9 C10 . . 119.94(17) ?
C8 C9 H9 . . 120.0 ?
C10 C9 H9 . . 120.0 ?
C11 C10 C9 . . 119.90(18) ?
C11 C10 H10 . . 120.0 ?
C9 C10 H10 . . 120.0 ?
C10 C11 C12 . . 120.21(17) ?
C10 C11 H11 . . 119.9 ?
C12 C11 H11 . . 119.9 ?
C13 C12 C11 . . 120.43(17) ?
C13 C12 H12 . . 119.8 ?
C11 C12 H12 . . 119.8 ?
C12 C13 C8 . . 119.46(18) ?
C12 C13 H13 . . 120.3 ?
C8 C13 H13 . . 120.3 ?
C19 C14 C15 . . 118.46(15) ?
C19 C14 C5 . . 120.67(15) ?
C15 C14 C5 . . 120.87(14) ?
C16 C15 C14 . . 120.86(15) ?
C16 C15 H15 . . 119.6 ?
C14 C15 H15 . . 119.6 ?
C15 C16 C17 . . 120.20(15) ?
C15 C16 H16 . . 119.9 ?
C17 C16 H16 . . 119.9 ?
C18 C17 C16 . . 119.55(15) ?
C18 C17 H17 . . 120.2 ?
C16 C17 H17 . . 120.2 ?
C17 C18 C19 . . 120.48(16) ?
C17 C18 H18 . . 119.8 ?
C19 C18 H18 . . 119.8 ?
C14 C19 C18 . . 120.44(16) ?
C14 C19 H19 . . 119.8 ?
C18 C19 H19 . . 119.8 ?
C22 C20 C21 . . 110.07(14) ?
C22 C20 C2 . . 111.56(15) ?
C21 C20 C2 . . 110.53(14) ?
C22 C20 H20 . . 108.2 ?
C21 C20 H20 . . 108.2 ?
C2 C20 H20 . . 108.2 ?
C20 C21 H21A . . 109.5 ?
C20 C21 H21B . . 109.5 ?
H21A C21 H21B . . 109.5 ?
C20 C21 H21C . . 109.5 ?
H21A C21 H21C . . 109.5 ?
H21B C21 H21C . . 109.5 ?
C20 C22 H22A . . 109.5 ?
C20 C22 H22B . . 109.5 ?
H22A C22 H22B . . 109.5 ?
C20 C22 H22C . . 109.5 ?
H22A C22 H22C . . 109.5 ?
H22B C22 H22C . . 109.5 ?
C7 N1 C6 . . 124.81(14) ?
C7 N1 C2 . . 119.25(13) ?
C6 N1 C2 . . 115.93(13) ?
C4 N3 C2 . . 122.15(14) ?
C4 N3 H1N3 . . 115.7 ?
C2 N3 H1N3 . . 117.6 ?

loop_
_geom_bond_atom_site_label_1
_geom_bond_atom_site_label_2
_geom_bond_site_symmetry_2
_geom_bond_distance
_geom_bond_publ_flag
C2 N3 . 1.454(2) ?
C2 N1 . 1.471(2) ?
C2 C20 . 1.534(2) ?
C2 H2 . 0.9800 ?
C4 O1 . 1.244(2) ?
C4 N3 . 1.351(2) ?
C4 C5 . 1.483(2) ?
C5 C6 . 1.347(2) ?
C5 C14 . 1.488(2) ?
C6 N1 . 1.396(2) ?
C6 H6 . 0.9300 ?
C7 O2 . 1.222(2) ?
C7 N1 . 1.386(2) ?
C7 C8 . 1.499(2) ?
C8 C9 . 1.389(3) ?
C8 C13 . 1.395(2) ?
C9 C10 . 1.394(2) ?
C9 H9 . 0.9300 ?
C10 C11 . 1.380(3) ?
C10 H10 . 0.9300 ?
C11 C12 . 1.387(3) ?
C11 H11 . 0.9300 ?
C12 C13 . 1.386(3) ?
C12 H12 . 0.9300 ?
C13 H13 . 0.9300 ?
C14 C19 . 1.393(2) ?
C14 C15 . 1.399(2) ?
C15 C16 . 1.386(2) ?
C15 H15 . 0.9300 ?
C16 C17 . 1.387(2) ?
C16 H16 . 0.9300 ?
C17 C18 . 1.382(3) ?
C17 H17 . 0.9300 ?
C18 C19 . 1.394(2) ?
C18 H18 . 0.9300 ?
C19 H19 . 0.9300 ?
C20 C22 . 1.526(2) ?
C20 C21 . 1.527(2) ?
C20 H20 . 0.9800 ?
C21 H21A . 0.9600 ?
C21 H21B . 0.9600 ?
C21 H21C . 0.9600 ?
C22 H22A . 0.9600 ?
C22 H22B . 0.9600 ?
C22 H22C . 0.9600 ?
N3 H1N3 . 0.9300 ?

loop_
_geom_hbond_atom_site_label_D
_geom_hbond_atom_site_label_H
_geom_hbond_atom_site_label_A
_geom_hbond_site_symmetry_A
_geom_hbond_distance_DH
_geom_hbond_distance_HA
_geom_hbond_distance_DA
_geom_hbond_angle_DHA
_geom_hbond_publ_flag
N3 H1N3 O1 3_755 0.93 1.90 2.827(2) 174 y
C9 H9 Cg 3_655 0.93 2.82 3.632(2) 147 y

loop_
_geom_torsion_atom_site_label_1
_geom_torsion_atom_site_label_2
_geom_torsion_atom_site_label_3
_geom_torsion_atom_site_label_4
_geom_torsion_site_symmetry_1
_geom_torsion_site_symmetry_2
_geom_torsion_site_symmetry_3
_geom_torsion_site_symmetry_4
_geom_torsion
_geom_torsion_publ_flag
O1 C4 C5 C6 . . . . 165.73(16) ?
N3 C4 C5 C6 . . . . -9.5(2) ?
O1 C4 C5 C14 . . . . -7.5(2) ?
N3 C4 C5 C14 . . . . 177.25(14) ?
C4 C5 C6 N1 . . . . 6.5(2) ?
C14 C5 C6 N1 . . . . 179.57(15) ?
O2 C7 C8 C9 . . . . -129.50(19) ?
N1 C7 C8 C9 . . . . 49.6(2) ?
O2 C7 C8 C13 . . . . 45.5(2) ?
N1 C7 C8 C13 . . . . -135.33(17) ?
C13 C8 C9 C10 . . . . 0.1(3) ?
C7 C8 C9 C10 . . . . 175.01(16) ?
C8 C9 C10 C11 . . . . 1.1(3) ?
C9 C10 C11 C12 . . . . -1.0(3) ?
C10 C11 C12 C13 . . . . -0.3(3) ?
C11 C12 C13 C8 . . . . 1.5(3) ?
C9 C8 C13 C12 . . . . -1.4(3) ?
C7 C8 C13 C12 . . . . -176.52(15) ?
C6 C5 C14 C19 . . . . -38.0(2) ?
C4 C5 C14 C19 . . . . 134.97(17) ?
C6 C5 C14 C15 . . . . 142.74(18) ?
C4 C5 C14 C15 . . . . -44.3(2) ?
C19 C14 C15 C16 . . . . 0.3(3) ?
C5 C14 C15 C16 . . . . 179.55(15) ?
C14 C15 C16 C17 . . . . -0.1(3) ?
C15 C16 C17 C18 . . . . 0.0(3) ?
C16 C17 C18 C19 . . . . -0.1(3) ?
C15 C14 C19 C18 . . . . -0.4(3) ?
C5 C14 C19 C18 . . . . -179.68(16) ?
C17 C18 C19 C14 . . . . 0.3(3) ?
N3 C2 C20 C22 . . . . -171.05(13) ?
N1 C2 C20 C22 . . . . 68.70(17) ?
N3 C2 C20 C21 . . . . -48.23(18) ?
N1 C2 C20 C21 . . . . -168.48(13) ?
O2 C7 N1 C6 . . . . -173.99(16) ?
C8 C7 N1 C6 . . . . 6.9(2) ?
O2 C7 N1 C2 . . . . 7.3(2) ?
C8 C7 N1 C2 . . . . -171.89(14) ?
C5 C6 N1 C7 . . . . -155.06(17) ?
C5 C6 N1 C2 . . . . 23.7(2) ?
N3 C2 N1 C7 . . . . 132.30(15) ?
C20 C2 N1 C7 . . . . -104.00(17) ?
N3 C2 N1 C6 . . . . -46.57(18) ?
C20 C2 N1 C6 . . . . 77.13(17) ?
O1 C4 N3 C2 . . . . 165.52(15) ?
C5 C4 N3 C2 . . . . -19.2(2) ?
N1 C2 N3 C4 . . . . 46.0(2) ?
C20 C2 N3 C4 . . . . -77.04(19) ?
